data_7049473
loop_
_publ_author_name
'Chlupat\'y, Tom\'a\<s'
'B\'ilek, Michal'
'Merna, Jan'
'Brus, Ji\<r\'i'
'R\%u\<Zi\<ckov\'a, Zde\<nka'
'Strassner, Thomas'
'R\%u\<Zi\<cka, Ale\<s'

_publ_section_title
;
 The addition of Grignard reagents to carbodiimides. The synthesis,
 structure and potential utilization of magnesium amidinates.
;
_journal_issue 16
_journal_name_full 'Dalton transactions (Cambridge, England : 2003)'
_journal_page_first 5335
_journal_page_last 5342
_journal_paper_doi 10.1039/c9dt00880b
_journal_volume 48
_journal_year 2019
_chemical_formula_moiety 'C25 H40 I2 Mg2 N2 O2'
_chemical_formula_sum 'C25 H40 I2 Mg2 N2 O2'
_chemical_formula_weight 703.01
_space_group_crystal_system monoclinic
_space_group_IT_number 14
_space_group_name_Hall '-P 2ybc'
_space_group_name_H-M_alt 'P 1 21/c 1'
_symmetry_space_group_name_Hall '-P 2ybc'
_symmetry_space_group_name_H-M 'P 1 21/c 1'
_atom_sites_solution_hydrogens difmap
_audit_creation_date 2015-03-18
_audit_creation_method
;
Olex2 1.2
(compiled 2015.01.26 svn.r3150 for OlexSys, GUI svn.r4998)
;
_audit_update_record
;
2019-02-21 deposited with the CCDC.    2019-03-26 downloaded from the CCDC.
;
_cell_angle_alpha 90
_cell_angle_beta 99.168(7)
_cell_angle_gamma 90
_cell_formula_units_Z 8
_cell_length_a 28.361(2)
_cell_length_b 8.5970(9)
_cell_length_c 26.456(3)
_cell_measurement_reflns_used 32656
_cell_measurement_temperature 150(2)
_cell_measurement_theta_max 27.5
_cell_measurement_theta_min 1
_cell_volume 6368.1(11)
_computing_cell_refinement 'COLLECT and DENZO'
_computing_data_collection 'COLLECT (Hooft, 1998) and DENZO (Otwinowski & Minor, 1997)'
_computing_data_reduction 'COLLECT and DENZO'
_computing_molecular_graphics 'Olex2 (Dolomanov et al., 2009)'
_computing_publication_material 'SHELXL-97 (Sheldrick, 2008)'
_computing_structure_refinement 'ShelXL (Sheldrick, 2008)'
_computing_structure_solution 'SIR92 (Altomare et al., 1994)'
_diffrn_ambient_temperature 150.15
_diffrn_detector_area_resol_mean 9.091
_diffrn_measured_fraction_theta_full 25.035
_diffrn_measured_fraction_theta_max 26.372
_diffrn_measurement_device_type 'Bruker Nonius KappaCCD area detector'
_diffrn_measurement_method '\f and \w scans to fill the Ewald sphere'
_diffrn_radiation_monochromator graphite
_diffrn_radiation_source 'fine-focus sealed tube'
_diffrn_radiation_type MoK\a
_diffrn_radiation_wavelength 0.71073
_diffrn_reflns_av_R_equivalents 0.0735
_diffrn_reflns_av_unetI/netI 0.0515
_diffrn_reflns_Laue_measured_fraction_full 0.991
_diffrn_reflns_Laue_measured_fraction_max 0.866
_diffrn_reflns_limit_h_max 35
_diffrn_reflns_limit_h_min -33
_diffrn_reflns_limit_k_max 10
_diffrn_reflns_limit_k_min -10
_diffrn_reflns_limit_l_max 32
_diffrn_reflns_limit_l_min -32
_diffrn_reflns_number 30794
_diffrn_reflns_point_group_measured_fraction_full 25.035
_diffrn_reflns_point_group_measured_fraction_max 26.372
_diffrn_reflns_theta_full 25.035
_diffrn_reflns_theta_max 26.372
_diffrn_reflns_theta_min 4.076
_diffrn_standards_number 0
_exptl_absorpt_coefficient_mu 2.036
_exptl_absorpt_correction_T_max 0.869
_exptl_absorpt_correction_T_min 0.521
_exptl_absorpt_correction_type multi-scan
_exptl_absorpt_process_details
;
SADABS v.2.10 (Bruker,2003) was used for absorption correction.
R(int) was 0.0525 before and 0.0238 after correction.
The Ratio of minimum to maximum transmission is 0.6000.
The \l/2 correction factor is 0.0015.
;
_exptl_crystal_colour colourless
_exptl_crystal_density_diffrn 1.467
_exptl_crystal_description block
_exptl_crystal_F_000 2800
_exptl_crystal_size_max 0.53
_exptl_crystal_size_mid 0.37
_exptl_crystal_size_min 0.24
_refine_diff_density_max 1.557
_refine_diff_density_min -1.153
_refine_diff_density_rms 0.126
_refine_ls_extinction_method none
_refine_ls_goodness_of_fit_ref 1.141
_refine_ls_hydrogen_treatment constr
_refine_ls_matrix_type full
_refine_ls_number_parameters 595
_refine_ls_number_reflns 11280
_refine_ls_number_restraints 0
_refine_ls_restrained_S_all 1.141
_refine_ls_R_factor_all 0.0860
_refine_ls_R_factor_gt 0.0596
_refine_ls_shift/su_max 0.001
_refine_ls_shift/su_mean 0.000
_refine_ls_structure_factor_coef Fsqd
_refine_ls_weighting_details 'w=1/[\s^2^(Fo^2^)+(0.0387P)^2^+41.7826P] where P=(Fo^2^+2Fc^2^)/3'
_refine_ls_weighting_scheme calc
_refine_ls_wR_factor_gt 0.1340
_refine_ls_wR_factor_ref 0.1558
_reflns_Friedel_coverage 0.000
_reflns_number_gt 8352
_reflns_number_total 11280
_reflns_threshold_expression 'I > 2\s(I)'
_cod_data_source_file c9dt00880b2.cif
_cod_data_source_block 9
_cod_depositor_comments 'Adding full bibliography for 7049472--7049477.cif.'
_cod_database_code 7049473
_shelx_space_group_comment
;
The symmetry employed for this shelxl refinement is uniquely defined
by the following loop, which should always be used as a source of
symmetry information in preference to the above space-group names.
They are only intended as comments.
;
_olex2_refinement_description
;
1. Fixed Uiso
 At 1.2 times of:
  All C(H) groups, {H12F,H12G,H12H} of C122, {H12A,H12B,H12C} of C120, {H11I,
  H11J,H11K} of C118, {H11D,H11E,H11F} of C116, {H11A,H11B,H11C} of C115, {H10A,
  H10B,H10C} of C108, {H12K,H12L,H12M} of C124, {H20A,H20B,H20C} of C20, {H18A,
  H18B,H18C} of C18, {H16A,H16B,H16C} of C16, {H15A,H15B,H15C} of C15, {H22A,
  H22B,H22C} of C22, {H24A,H24B,H24C} of C24, {H8A,H8B,H8C} of C8, All C(H,H)
  groups
 At 1.5 times of:
  {H12N,H12O,H12P} of C125, {H25A,H25B,H25C} of C25
2.a Riding coordinates:
 C3(H3), C4(H4), C6(H6), C7(H7), C8(H8A,H8B,H8C), C10(H10), C11(H11), C13(H13),
  C14(H14), C15(H15A,H15B,H15C), C16(H16A,H16B,H16C), C17(H17A,H17B), C18(H18A,
 H18B,H18C), C19(H19A,H19B), C20(H20A,H20B,H20C), C21(H21A,H21B), C22(H22A,H22B,
 H22C), C23(H23A,H23B), C24(H24A,H24B,H24C), C25(H25A,H25B,H25C), C103(H103),
 C104(H104), C106(H106), C107(H107), C108(H10A,H10B,H10C), C110(H110),
 C111(H111), C113(H113), C114(H114), C115(H11A,H11B,H11C), C116(H11D,H11E,H11F),
  C117(H11G,H11H), C118(H11I,H11J,H11K), C119(H11L,H11M), C120(H12A,H12B,H12C),
 C121(H12D,H12E), C122(H12F,H12G,H12H), C123(H12I,H12J), C124(H12K,H12L,H12M),
 C125(H12N,H12O,H12P)
;

loop_
_space_group_symop_operation_xyz
'x, y, z'
'-x, y+1/2, -z+1/2'
'-x, -y, -z'
'x, -y-1/2, z-1/2'

loop_
_atom_site_label
_atom_site_type_symbol
_atom_site_fract_x
_atom_site_fract_y
_atom_site_fract_z
_atom_site_U_iso_or_equiv
_atom_site_adp_type
_atom_site_occupancy
_atom_site_site_symmetry_order
_atom_site_calc_flag
_atom_site_refinement_flags_posn
O1 O 0.54263(17) 0.5034(6) -0.3273(2) 0.0440(13) Uani 1 1 d .
O2 O 0.74158(18) 0.4491(6) -0.3913(2) 0.0466(13) Uani 1 1 d .
O3 O 0.22051(16) -0.1888(6) -0.36178(17) 0.0353(11) Uani 1 1 d .
O4 O 0.01188(16) -0.0061(6) -0.33118(18) 0.0366(11) Uani 1 1 d .
N1 N 0.58993(18) 0.1998(7) -0.3749(2) 0.0334(13) Uani 1 1 d .
N2 N 0.66796(17) 0.1732(6) -0.3838(2) 0.0291(12) Uani 1 1 d .
N3 N 0.17194(19) 0.1529(6) -0.3706(2) 0.0312(12) Uani 1 1 d .
N4 N 0.09285(18) 0.2048(7) -0.3746(2) 0.0290(12) Uani 1 1 d .
Mg1 Mg 0.60147(8) 0.3689(3) -0.31984(8) 0.0335(5) Uani 1 1 d .
Mg2 Mg 0.67110(8) 0.4080(3) -0.39293(9) 0.0332(5) Uani 1 1 d .
Mg3 Mg 0.15754(8) -0.0783(3) -0.38168(8) 0.0292(5) Uani 1 1 d .
Mg4 Mg 0.08300(7) 0.0392(3) -0.32252(8) 0.0285(5) Uani 1 1 d .
I1 I 0.61041(2) 0.25006(8) -0.22517(2) 0.05627(18) Uani 1 1 d .
I2 I 0.62553(2) 0.51792(8) -0.48124(2) 0.05710(18) Uani 1 1 d .
I3 I 0.12629(2) -0.14652(7) -0.47941(2) 0.04872(16) Uani 1 1 d .
I4 I 0.11074(2) 0.15429(7) -0.22773(2) 0.04632(15) Uani 1 1 d .
C1 C 0.6244(2) 0.1111(8) -0.3879(2) 0.0298(14) Uani 1 1 d .
C2 C 0.5416(2) 0.1476(9) -0.3900(3) 0.0366(16) Uani 1 1 d .
C3 C 0.5188(3) 0.1687(12) -0.4397(3) 0.052(2) Uani 1 1 d .
H3 H 0.5343 0.2201 -0.4632 0.063 Uiso 1 1 d R
C4 C 0.4723(3) 0.1174(13) -0.4544(3) 0.063(3) Uani 1 1 d .
H4 H 0.4580 0.1268 -0.4884 0.075 Uiso 1 1 d R
C5 C 0.4476(2) 0.0471(11) -0.4201(3) 0.050(2) Uani 1 1 d .
C6 C 0.4700(3) 0.0310(11) -0.3699(3) 0.052(2) Uani 1 1 d .
H6 H 0.4533 -0.0132 -0.3460 0.062 Uiso 1 1 d R
C7 C 0.5166(2) 0.0804(10) -0.3551(3) 0.0445(19) Uani 1 1 d .
H7 H 0.5312 0.0662 -0.3213 0.053 Uiso 1 1 d R
C8 C 0.3967(3) -0.0144(15) -0.4365(4) 0.078(3) Uani 1 1 d .
H8A H 0.3967 -0.0967 -0.4610 0.094 Uiso 1 1 d R
H8B H 0.3764 0.0684 -0.4515 0.094 Uiso 1 1 d R
H8C H 0.3849 -0.0533 -0.4069 0.094 Uiso 1 1 d R
C9 C 0.7080(2) 0.0798(8) -0.3916(3) 0.0301(14) Uani 1 1 d .
C10 C 0.7233(2) 0.0814(8) -0.4389(3) 0.0326(15) Uani 1 1 d .
H10 H 0.7046 0.1297 -0.4666 0.039 Uiso 1 1 d R
C11 C 0.7656(2) 0.0093(8) -0.4452(3) 0.0355(16) Uani 1 1 d .
H11 H 0.7758 0.0130 -0.4769 0.043 Uiso 1 1 d R
C12 C 0.7934(2) -0.0660(8) -0.4050(3) 0.0315(15) Uani 1 1 d .
C13 C 0.7768(2) -0.0725(9) -0.3583(3) 0.0389(17) Uani 1 1 d .
H13 H 0.7947 -0.1250 -0.3310 0.047 Uiso 1 1 d R
C14 C 0.7345(2) -0.0013(9) -0.3517(3) 0.0375(16) Uani 1 1 d .
H14 H 0.7237 -0.0088 -0.3204 0.045 Uiso 1 1 d R
C15 C 0.8414(3) -0.1341(10) -0.4118(4) 0.051(2) Uani 1 1 d .
H15A H 0.8649 -0.0529 -0.4085 0.061 Uiso 1 1 d R
H15B H 0.8395 -0.1825 -0.4448 0.061 Uiso 1 1 d R
H15C H 0.8502 -0.2103 -0.3855 0.061 Uiso 1 1 d R
C16 C 0.6158(3) -0.0541(9) -0.4051(3) 0.047(2) Uani 1 1 d .
H16A H 0.6178 -0.0613 -0.4409 0.057 Uiso 1 1 d R
H16B H 0.5847 -0.0869 -0.3995 0.057 Uiso 1 1 d R
H16C H 0.6397 -0.1199 -0.3860 0.057 Uiso 1 1 d R
C17 C 0.5222(3) 0.5665(13) -0.2844(3) 0.061(2) Uani 1 1 d .
H17A H 0.5226 0.4874 -0.2582 0.073 Uiso 1 1 d R
H17B H 0.4893 0.5966 -0.2958 0.073 Uiso 1 1 d R
C18 C 0.5490(5) 0.7020(13) -0.2618(4) 0.084(3) Uani 1 1 d .
H18A H 0.5824 0.6780 -0.2567 0.101 Uiso 1 1 d R
H18B H 0.5397 0.7285 -0.2295 0.101 Uiso 1 1 d R
H18C H 0.5427 0.7884 -0.2849 0.101 Uiso 1 1 d R
C19 C 0.5275(3) 0.5822(13) -0.3750(3) 0.059(2) Uani 1 1 d .
H19A H 0.5470 0.5483 -0.3998 0.071 Uiso 1 1 d R
H19B H 0.5321 0.6933 -0.3699 0.071 Uiso 1 1 d R
C20 C 0.4775(4) 0.5533(16) -0.3954(4) 0.090(4) Uani 1 1 d .
H20A H 0.4713 0.4439 -0.3930 0.108 Uiso 1 1 d R
H20B H 0.4704 0.5852 -0.4306 0.108 Uiso 1 1 d R
H20C H 0.4577 0.6101 -0.3756 0.108 Uiso 1 1 d R
C21 C 0.7743(3) 0.4110(12) -0.3447(4) 0.061(2) Uani 1 1 d .
H21A H 0.7575 0.3454 -0.3236 0.073 Uiso 1 1 d R
H21B H 0.7833 0.5057 -0.3256 0.073 Uiso 1 1 d R
C22 C 0.8185(3) 0.3277(12) -0.3543(4) 0.071(3) Uani 1 1 d .
H22A H 0.8101 0.2404 -0.3766 0.086 Uiso 1 1 d R
H22B H 0.8357 0.2919 -0.3222 0.086 Uiso 1 1 d R
H22C H 0.8382 0.3980 -0.3699 0.086 Uiso 1 1 d R
C23 C 0.7608(3) 0.5539(11) -0.4257(4) 0.062(2) Uani 1 1 d .
H23A H 0.7902 0.5986 -0.4078 0.075 Uiso 1 1 d R
H23B H 0.7384 0.6381 -0.4354 0.075 Uiso 1 1 d R
C24 C 0.7713(4) 0.4744(13) -0.4722(4) 0.071(3) Uani 1 1 d .
H24A H 0.7948 0.3948 -0.4628 0.086 Uiso 1 1 d R
H24B H 0.7832 0.5479 -0.4945 0.086 Uiso 1 1 d R
H24C H 0.7424 0.4282 -0.4896 0.086 Uiso 1 1 d R
C25 C 0.6575(3) 0.5428(12) -0.3251(3) 0.056(2) Uani 1 1 d .
H25A H 0.6289 0.6038 -0.3272 0.084 Uiso 1 1 d R
H25B H 0.6796 0.5941 -0.3435 0.084 Uiso 1 1 d R
H25C H 0.6717 0.5313 -0.2899 0.084 Uiso 1 1 d R
C101 C 0.1361(2) 0.2528(8) -0.3815(2) 0.0303(14) Uani 1 1 d .
C102 C 0.2196(2) 0.2087(8) -0.3704(3) 0.0318(15) Uani 1 1 d .
C103 C 0.2480(3) 0.2513(9) -0.3248(3) 0.0411(17) Uani 1 1 d .
H103 H 0.2351 0.2518 -0.2946 0.049 Uiso 1 1 d R
C104 C 0.2950(3) 0.2950(10) -0.3236(3) 0.0475(19) Uani 1 1 d .
H104 H 0.3135 0.3201 -0.2925 0.057 Uiso 1 1 d R
C105 C 0.3152(2) 0.3004(9) -0.3677(3) 0.0429(18) Uani 1 1 d .
C106 C 0.2868(3) 0.2589(10) -0.4134(3) 0.0453(19) Uani 1 1 d .
H106 H 0.2993 0.2637 -0.4438 0.054 Uiso 1 1 d R
C107 C 0.2403(3) 0.2119(9) -0.4140(3) 0.0404(17) Uani 1 1 d .
H107 H 0.2222 0.1812 -0.4448 0.049 Uiso 1 1 d R
C108 C 0.3663(3) 0.3521(11) -0.3668(4) 0.059(2) Uani 1 1 d .
H10A H 0.3865 0.2622 -0.3656 0.071 Uiso 1 1 d R
H10B H 0.3764 0.4156 -0.3372 0.071 Uiso 1 1 d R
H10C H 0.3685 0.4110 -0.3971 0.071 Uiso 1 1 d R
C109 C 0.0518(2) 0.3001(8) -0.3913(2) 0.0298(14) Uani 1 1 d .
C110 C 0.0325(3) 0.3883(9) -0.3560(3) 0.0445(19) Uani 1 1 d .
H110 H 0.0478 0.3944 -0.3223 0.053 Uiso 1 1 d R
C111 C -0.0101(3) 0.4681(11) -0.3712(3) 0.059(3) Uani 1 1 d .
H111 H -0.0231 0.5263 -0.3471 0.070 Uiso 1 1 d R
C112 C -0.0338(3) 0.4632(9) -0.4208(3) 0.0433(18) Uani 1 1 d .
C113 C -0.0136(3) 0.3753(10) -0.4555(3) 0.0442(19) Uani 1 1 d .
H113 H -0.0289 0.3700 -0.4893 0.053 Uiso 1 1 d R
C114 C 0.0290(3) 0.2963(9) -0.4410(3) 0.0412(17) Uani 1 1 d .
H114 H 0.0422 0.2402 -0.4653 0.049 Uiso 1 1 d R
C115 C -0.0808(3) 0.5465(12) -0.4364(4) 0.066(3) Uani 1 1 d .
H11A H -0.0778 0.6245 -0.4617 0.079 Uiso 1 1 d R
H11B H -0.0897 0.5948 -0.4066 0.079 Uiso 1 1 d R
H11C H -0.1048 0.4726 -0.4501 0.079 Uiso 1 1 d R
C116 C 0.1439(3) 0.4154(8) -0.3992(3) 0.0428(18) Uani 1 1 d .
H11D H 0.1144 0.4582 -0.4165 0.051 Uiso 1 1 d R
H11E H 0.1669 0.4140 -0.4221 0.051 Uiso 1 1 d R
H11F H 0.1556 0.4782 -0.3698 0.051 Uiso 1 1 d R
C117 C 0.2461(3) -0.1651(10) -0.3106(3) 0.0472(19) Uani 1 1 d .
H11G H 0.2295 -0.0863 -0.2940 0.057 Uiso 1 1 d R
H11H H 0.2779 -0.1263 -0.3124 0.057 Uiso 1 1 d R
C118 C 0.2499(4) -0.3110(13) -0.2787(4) 0.077(3) Uani 1 1 d .
H11I H 0.2186 -0.3456 -0.2745 0.092 Uiso 1 1 d R
H11J H 0.2683 -0.2896 -0.2458 0.092 Uiso 1 1 d R
H11K H 0.2654 -0.3906 -0.2955 0.092 Uiso 1 1 d R
C119 C 0.2451(3) -0.2874(11) -0.3936(3) 0.048(2) Uani 1 1 d .
H11L H 0.2230 -0.3172 -0.4239 0.057 Uiso 1 1 d R
H11M H 0.2554 -0.3814 -0.3748 0.057 Uiso 1 1 d R
C120 C 0.2876(3) -0.2099(14) -0.4089(3) 0.065(3) Uani 1 1 d .
H12A H 0.2777 -0.1142 -0.4261 0.078 Uiso 1 1 d R
H12B H 0.3014 -0.2768 -0.4316 0.078 Uiso 1 1 d R
H12C H 0.3108 -0.1885 -0.3791 0.078 Uiso 1 1 d R
C121 C -0.0143(3) -0.0057(13) -0.2883(4) 0.061(3) Uani 1 1 d .
H12D H 0.0084 -0.0015 -0.2568 0.073 Uiso 1 1 d R
H12E H -0.0315 -0.1033 -0.2884 0.073 Uiso 1 1 d R
C122 C -0.0480(4) 0.1203(15) -0.2876(5) 0.091(4) Uani 1 1 d .
H12F H -0.0322 0.2173 -0.2915 0.109 Uiso 1 1 d R
H12G H -0.0602 0.1203 -0.2558 0.109 Uiso 1 1 d R
H12H H -0.0739 0.1072 -0.3154 0.109 Uiso 1 1 d R
C123 C -0.0203(3) -0.0208(13) -0.3790(3) 0.064(3) Uani 1 1 d .
H12I H -0.0314 0.0811 -0.3914 0.077 Uiso 1 1 d R
H12J H -0.0479 -0.0818 -0.3736 0.077 Uiso 1 1 d R
C124 C 0.0040(3) -0.0974(13) -0.4184(3) 0.063(3) Uani 1 1 d .
H12K H 0.0271 -0.0275 -0.4288 0.075 Uiso 1 1 d R
H12L H -0.0189 -0.1258 -0.4477 0.075 Uiso 1 1 d R
H12M H 0.0199 -0.1890 -0.4036 0.075 Uiso 1 1 d R
C125 C 0.1161(3) -0.1890(11) -0.3284(3) 0.052(2) Uani 1 1 d .
H12N H 0.1296 -0.2636 -0.3491 0.078 Uiso 1 1 d R
H12O H 0.0825 -0.2086 -0.3304 0.078 Uiso 1 1 d R
H12P H 0.1315 -0.1976 -0.2935 0.078 Uiso 1 1 d R

loop_
_atom_site_aniso_label
_atom_site_aniso_U_11
_atom_site_aniso_U_22
_atom_site_aniso_U_33
_atom_site_aniso_U_23
_atom_site_aniso_U_13
_atom_site_aniso_U_12
O1 0.034(3) 0.045(3) 0.055(3) 0.002(3) 0.015(2) 0.010(2)
O2 0.042(3) 0.042(3) 0.061(3) -0.012(3) 0.023(3) -0.011(2)
O3 0.038(2) 0.030(3) 0.038(2) -0.001(2) 0.006(2) 0.005(2)
O4 0.029(2) 0.044(3) 0.038(2) -0.002(2) 0.008(2) -0.006(2)
N1 0.025(3) 0.044(4) 0.032(3) -0.005(3) 0.006(2) -0.002(3)
N2 0.021(2) 0.026(3) 0.041(3) 0.000(2) 0.009(2) 0.000(2)
N3 0.034(3) 0.024(3) 0.039(3) 0.001(2) 0.016(2) -0.001(2)
N4 0.029(3) 0.026(3) 0.034(3) -0.001(2) 0.012(2) -0.001(2)
Mg1 0.0270(11) 0.0400(14) 0.0345(11) -0.0032(10) 0.0079(9) 0.0006(10)
Mg2 0.0309(11) 0.0309(13) 0.0405(12) 0.0006(10) 0.0136(10) -0.0020(10)
Mg3 0.0313(11) 0.0242(12) 0.0344(11) -0.0019(9) 0.0124(9) -0.0003(9)
Mg4 0.0270(10) 0.0270(12) 0.0335(11) 0.0006(9) 0.0108(9) 0.0019(9)
I1 0.0470(3) 0.0802(5) 0.0405(3) 0.0118(3) 0.0034(2) -0.0104(3)
I2 0.0591(3) 0.0652(4) 0.0463(3) 0.0117(3) 0.0065(3) 0.0043(3)
I3 0.0433(3) 0.0659(4) 0.0375(3) -0.0062(2) 0.0080(2) -0.0074(3)
I4 0.0459(3) 0.0533(3) 0.0362(2) -0.0057(2) -0.0043(2) 0.0114(2)
C1 0.030(3) 0.031(4) 0.029(3) 0.003(3) 0.008(3) 0.002(3)
C2 0.026(3) 0.043(5) 0.042(4) -0.003(3) 0.010(3) 0.002(3)
C3 0.035(4) 0.078(7) 0.044(4) 0.001(4) 0.008(3) -0.004(4)
C4 0.041(4) 0.102(8) 0.043(4) -0.016(5) -0.002(4) -0.003(5)
C5 0.025(3) 0.064(6) 0.062(5) -0.013(4) 0.007(4) -0.006(4)
C6 0.031(4) 0.071(6) 0.058(5) -0.011(4) 0.020(4) -0.014(4)
C7 0.032(4) 0.059(5) 0.041(4) -0.005(4) 0.003(3) -0.006(4)
C8 0.032(4) 0.110(9) 0.091(7) -0.034(7) 0.005(5) -0.012(5)
C9 0.024(3) 0.024(4) 0.042(4) -0.006(3) 0.002(3) -0.004(3)
C10 0.027(3) 0.030(4) 0.038(3) 0.003(3) 0.000(3) 0.003(3)
C11 0.035(3) 0.033(4) 0.041(4) -0.002(3) 0.013(3) 0.001(3)
C12 0.024(3) 0.020(4) 0.049(4) -0.002(3) 0.003(3) 0.000(3)
C13 0.034(3) 0.033(4) 0.048(4) 0.005(3) 0.001(3) 0.006(3)
C14 0.033(3) 0.041(5) 0.038(4) -0.001(3) 0.003(3) 0.001(3)
C15 0.035(4) 0.041(5) 0.082(6) 0.015(4) 0.022(4) 0.010(3)
C16 0.033(4) 0.040(5) 0.070(5) -0.015(4) 0.009(4) -0.008(3)
C17 0.048(5) 0.078(7) 0.064(5) -0.003(5) 0.029(4) 0.016(5)
C18 0.120(10) 0.054(7) 0.088(8) -0.012(6) 0.051(7) 0.013(7)
C19 0.042(4) 0.087(7) 0.048(5) -0.011(5) 0.006(4) 0.010(5)
C20 0.069(7) 0.107(10) 0.084(7) -0.029(7) -0.019(6) 0.026(7)
C21 0.046(5) 0.052(6) 0.080(6) -0.020(5) -0.002(4) -0.010(4)
C22 0.053(5) 0.055(6) 0.105(8) -0.020(6) 0.010(5) -0.006(5)
C23 0.058(5) 0.041(5) 0.094(7) -0.003(5) 0.034(5) -0.010(4)
C24 0.075(6) 0.072(7) 0.079(7) 0.005(5) 0.050(6) -0.003(5)
C25 0.043(4) 0.080(7) 0.051(5) 0.003(4) 0.024(4) 0.007(4)
C101 0.034(3) 0.021(4) 0.037(3) -0.002(3) 0.008(3) -0.002(3)
C102 0.029(3) 0.024(4) 0.043(4) 0.002(3) 0.009(3) 0.002(3)
C103 0.038(4) 0.044(5) 0.044(4) -0.008(3) 0.015(3) 0.000(3)
C104 0.039(4) 0.048(5) 0.054(4) -0.010(4) 0.000(4) -0.004(4)
C105 0.031(4) 0.028(4) 0.070(5) -0.001(4) 0.010(4) -0.002(3)
C106 0.039(4) 0.055(5) 0.046(4) 0.002(4) 0.020(3) -0.002(4)
C107 0.041(4) 0.038(4) 0.044(4) 0.001(3) 0.011(3) -0.002(3)
C108 0.037(4) 0.054(6) 0.085(6) -0.008(5) 0.008(4) -0.007(4)
C109 0.027(3) 0.027(4) 0.037(3) 0.005(3) 0.011(3) 0.002(3)
C110 0.057(5) 0.044(5) 0.033(4) 0.000(3) 0.005(3) 0.020(4)
C111 0.074(6) 0.057(6) 0.051(5) 0.008(4) 0.029(5) 0.036(5)
C112 0.035(4) 0.038(5) 0.059(5) 0.014(4) 0.015(4) 0.006(3)
C113 0.034(4) 0.047(5) 0.048(4) -0.003(4) -0.003(3) -0.005(3)
C114 0.040(4) 0.045(5) 0.040(4) -0.010(3) 0.010(3) -0.003(3)
C115 0.043(5) 0.065(7) 0.091(7) 0.023(5) 0.014(5) 0.015(4)
C116 0.037(4) 0.022(4) 0.074(5) 0.008(4) 0.024(4) 0.002(3)
C117 0.052(4) 0.041(5) 0.045(4) -0.004(4) -0.003(4) 0.009(4)
C118 0.092(8) 0.077(8) 0.058(6) 0.014(5) 0.000(5) 0.025(6)
C119 0.036(4) 0.060(6) 0.050(4) -0.005(4) 0.016(3) 0.007(4)
C120 0.051(5) 0.101(8) 0.047(5) 0.003(5) 0.018(4) -0.007(5)
C121 0.042(4) 0.083(7) 0.065(5) -0.007(5) 0.028(4) -0.012(5)
C122 0.076(7) 0.088(9) 0.121(10) -0.027(7) 0.058(7) -0.008(6)
C123 0.043(4) 0.084(8) 0.065(6) -0.012(5) 0.013(4) -0.017(5)
C124 0.061(5) 0.077(7) 0.049(5) -0.018(5) 0.007(4) -0.015(5)
C125 0.046(4) 0.063(6) 0.051(4) -0.010(4) 0.023(4) 0.013(4)

loop_
_atom_type_symbol
_atom_type_description
_atom_type_scat_dispersion_real
_atom_type_scat_dispersion_imag
_atom_type_scat_source
C C 0.0030 0.0020 'International Tables Vol C Tables 4.2.6.8 and 6.1.1.4'
H H 0.0000 0.0000 'International Tables Vol C Tables 4.2.6.8 and 6.1.1.4'
O O 0.0110 0.0060 'International Tables Vol C Tables 4.2.6.8 and 6.1.1.4'
N N 0.0060 0.0030 'International Tables Vol C Tables 4.2.6.8 and 6.1.1.4'
Mg Mg 0.0490 0.0360 'International Tables Vol C Tables 4.2.6.8 and 6.1.1.4'
I I -0.4740 1.8120 'International Tables Vol C Tables 4.2.6.8 and 6.1.1.4'

loop_
_geom_angle_atom_site_label_1
_geom_angle_atom_site_label_2
_geom_angle_atom_site_label_3
_geom_angle
C17 O1 Mg1 124.3(5)
C19 O1 Mg1 119.0(4)
C19 O1 C17 114.0(6)
C21 O2 Mg2 118.1(5)
C23 O2 Mg2 124.4(5)
C23 O2 C21 114.8(7)
C117 O3 Mg3 118.0(4)
C117 O3 C119 114.2(6)
C119 O3 Mg3 127.7(4)
C121 O4 Mg4 122.3(5)
C123 O4 Mg4 126.5(4)
C123 O4 C121 110.7(6)
C1 N1 Mg1 123.4(4)
C1 N1 C2 117.3(6)
C2 N1 Mg1 117.1(4)
C1 N2 Mg2 116.4(4)
C1 N2 C9 120.6(6)
C9 N2 Mg2 119.2(4)
C101 N3 Mg3 118.1(4)
C101 N3 C102 118.3(6)
C102 N3 Mg3 119.5(4)
C101 N4 Mg4 122.6(4)
C101 N4 C109 120.0(6)
C109 N4 Mg4 114.6(4)
O1 Mg1 N1 107.6(2)
O1 Mg1 Mg2 119.59(18)
O1 Mg1 I1 105.30(17)
O1 Mg1 C25 101.5(3)
O1 Mg1 H25A 76.2
N1 Mg1 Mg2 70.56(17)
N1 Mg1 I1 112.02(19)
N1 Mg1 C25 118.2(3)
N1 Mg1 H25A 127.8
Mg2 Mg1 H25A 63.8
I1 Mg1 Mg2 132.26(9)
I1 Mg1 H25A 117.0
C25 Mg1 Mg2 47.7(2)
C25 Mg1 I1 110.9(2)
C25 Mg1 H25A 25.3
O2 Mg2 N2 103.4(2)
O2 Mg2 Mg1 139.18(19)
O2 Mg2 I2 107.26(19)
O2 Mg2 C25 101.0(3)
O2 Mg2 H25B 80.6
N2 Mg2 Mg1 76.52(16)
N2 Mg2 I2 115.60(18)
N2 Mg2 C25 113.9(3)
N2 Mg2 H25B 134.4
Mg1 Mg2 H25B 72.5
I2 Mg2 Mg1 109.23(9)
I2 Mg2 H25B 105.9
C25 Mg2 Mg1 47.1(2)
C25 Mg2 I2 113.7(3)
C25 Mg2 H25B 25.6
O3 Mg3 N3 105.8(2)
O3 Mg3 Mg4 133.70(16)
O3 Mg3 I3 107.09(16)
O3 Mg3 C125 99.9(3)
O3 Mg3 H12N 84.8
N3 Mg3 Mg4 74.83(16)
N3 Mg3 I3 112.47(18)
N3 Mg3 C125 116.5(3)
N3 Mg3 H12N 141.7
Mg4 Mg3 H12N 71.8
I3 Mg3 Mg4 115.33(9)
I3 Mg3 H12N 98.5
C125 Mg3 Mg4 46.8(2)
C125 Mg3 I3 113.5(2)
C125 Mg3 H12N 25.9
O4 Mg4 N4 107.4(2)
O4 Mg4 Mg3 130.27(17)
O4 Mg4 I4 108.24(15)
O4 Mg4 C125 104.4(3)
O4 Mg4 H12O 78.9
N4 Mg4 Mg3 72.39(16)
N4 Mg4 I4 108.84(18)
N4 Mg4 C125 118.2(3)
N4 Mg4 H12O 129.1
Mg3 Mg4 H12O 66.9
I4 Mg4 Mg3 118.94(8)
I4 Mg4 H12O 116.9
C125 Mg4 Mg3 46.8(2)
C125 Mg4 I4 109.3(2)
C125 Mg4 H12O 25.6
N1 C1 N2 117.4(6)
N1 C1 C16 122.2(6)
N2 C1 C16 120.4(6)
C3 C2 N1 120.2(6)
C7 C2 N1 121.0(6)
C7 C2 C3 118.8(7)
C2 C3 H3 120.0
C2 C3 C4 120.4(8)
C4 C3 H3 119.6
C3 C4 H4 119.7
C5 C4 C3 121.2(8)
C5 C4 H4 119.1
C4 C5 C6 118.3(7)
C4 C5 C8 121.5(8)
C6 C5 C8 120.2(8)
C5 C6 H6 119.4
C5 C6 C7 120.9(7)
C7 C6 H6 119.8
C2 C7 C6 120.5(7)
C2 C7 H7 120.0
C6 C7 H7 119.5
C5 C8 H8A 110.0
C5 C8 H8B 109.6
C5 C8 H8C 108.8
H8A C8 H8B 109.5
H8A C8 H8C 109.5
H8B C8 H8C 109.5
C10 C9 N2 119.5(6)
C14 C9 N2 121.3(6)
C14 C9 C10 118.9(6)
C9 C10 H10 119.5
C11 C10 C9 120.3(6)
C11 C10 H10 120.2
C10 C11 H11 119.5
C12 C11 C10 121.2(6)
C12 C11 H11 119.3
C11 C12 C13 118.1(6)
C11 C12 C15 120.1(7)
C13 C12 C15 121.7(6)
C12 C13 H13 119.2
C14 C13 C12 121.2(7)
C14 C13 H13 119.6
C9 C14 H14 119.9
C13 C14 C9 120.2(7)
C13 C14 H14 119.8
C12 C15 H15A 109.3
C12 C15 H15B 110.8
C12 C15 H15C 108.2
H15A C15 H15B 109.5
H15A C15 H15C 109.5
H15B C15 H15C 109.5
C1 C16 H16A 109.2
C1 C16 H16B 109.8
C1 C16 H16C 109.4
H16A C16 H16B 109.5
H16A C16 H16C 109.4
H16B C16 H16C 109.5
O1 C17 H17A 109.5
O1 C17 H17B 109.9
O1 C17 C18 111.7(8)
H17A C17 H17B 108.1
C18 C17 H17A 108.6
C18 C17 H17B 109.0
C17 C18 H18A 108.8
C17 C18 H18B 110.7
C17 C18 H18C 108.9
H18A C18 H18B 109.5
H18A C18 H18C 109.5
H18B C18 H18C 109.5
O1 C19 H19A 109.3
O1 C19 H19B 109.1
O1 C19 C20 112.5(9)
H19A C19 H19B 108.0
C20 C19 H19A 109.0
C20 C19 H19B 108.8
C19 C20 H20A 108.6
C19 C20 H20B 110.6
C19 C20 H20C 109.2
H20A C20 H20B 109.5
H20A C20 H20C 109.5
H20B C20 H20C 109.5
O2 C21 H21A 108.2
O2 C21 H21B 109.3
O2 C21 C22 113.5(8)
H21A C21 H21B 107.6
C22 C21 H21A 108.7
C22 C21 H21B 109.3
C21 C22 H22A 110.2
C21 C22 H22B 108.8
C21 C22 H22C 109.4
H22A C22 H22B 109.5
H22A C22 H22C 109.5
H22B C22 H22C 109.5
O2 C23 H23A 108.7
O2 C23 H23B 109.6
O2 C23 C24 112.4(8)
H23A C23 H23B 108.0
C24 C23 H23A 108.5
C24 C23 H23B 109.5
C23 C24 H24A 109.7
C23 C24 H24B 110.1
C23 C24 H24C 108.7
H24A C24 H24B 109.4
H24A C24 H24C 109.4
H24B C24 H24C 109.5
Mg1 C25 Mg2 85.2(3)
Mg1 C25 H25A 76.3
Mg1 C25 H25B 151.6
Mg1 C25 H25C 93.7
Mg2 C25 H25A 119.5
Mg2 C25 H25B 67.5
Mg2 C25 H25C 129.0
H25A C25 H25B 109.5
H25A C25 H25C 109.5
H25B C25 H25C 109.5
N3 C101 N4 117.3(6)
N3 C101 C116 121.7(6)
N4 C101 C116 120.9(6)
C103 C102 N3 120.4(6)
C107 C102 N3 122.1(6)
C107 C102 C103 117.3(6)
C102 C103 H103 119.7
C104 C103 C102 120.9(7)
C104 C103 H103 119.4
C103 C104 H104 119.3
C105 C104 C103 121.5(7)
C105 C104 H104 119.2
C104 C105 C106 117.7(7)
C104 C105 C108 121.6(7)
C106 C105 C108 120.7(8)
C105 C106 H106 119.6
C107 C106 C105 120.5(7)
C107 C106 H106 119.9
C102 C107 C106 122.1(7)
C102 C107 H107 118.8
C106 C107 H107 119.1
C105 C108 H10A 109.2
C105 C108 H10B 109.8
C105 C108 H10C 109.3
H10A C108 H10B 109.5
H10A C108 H10C 109.5
H10B C108 H10C 109.5
C110 C109 N4 119.8(6)
C114 C109 N4 121.2(6)
C114 C109 C110 118.9(6)
C109 C110 H110 120.2
C109 C110 C111 119.8(7)
C111 C110 H110 120.0
C110 C111 H111 119.2
C112 C111 C110 121.8(7)
C112 C111 H111 119.0
C111 C112 C113 117.4(7)
C111 C112 C115 121.3(8)
C113 C112 C115 121.3(8)
C112 C113 H113 119.1
C112 C113 C114 121.3(7)
C114 C113 H113 119.5
C109 C114 C113 120.7(7)
C109 C114 H114 119.7
C113 C114 H114 119.6
C112 C115 H11A 110.4
C112 C115 H11B 108.5
C112 C115 H11C 109.4
H11A C115 H11B 109.5
H11A C115 H11C 109.5
H11B C115 H11C 109.5
C101 C116 H11D 110.2
C101 C116 H11E 109.4
C101 C116 H11F 108.8
H11D C116 H11E 109.5
H11D C116 H11F 109.5
H11E C116 H11F 109.5
O3 C117 H11G 108.5
O3 C117 H11H 109.6
O3 C117 C118 112.8(7)
H11G C117 H11H 107.7
C118 C117 H11G 108.8
C118 C117 H11H 109.3
C117 C118 H11I 109.8
C117 C118 H11J 109.2
C117 C118 H11K 109.4
H11I C118 H11J 109.5
H11I C118 H11K 109.5
H11J C118 H11K 109.5
O3 C119 H11L 109.1
O3 C119 H11M 108.8
O3 C119 C120 112.4(7)
H11L C119 H11M 107.9
C120 C119 H11L 109.8
C120 C119 H11M 108.8
C119 C120 H12A 109.0
C119 C120 H12B 109.3
C119 C120 H12C 110.0
H12A C120 H12B 109.5
H12A C120 H12C 109.5
H12B C120 H12C 109.5
O4 C121 H12D 108.6
O4 C121 H12E 108.3
H12D C121 H12E 107.5
C122 C121 O4 115.6(9)
C122 C121 H12D 108.1
C122 C121 H12E 108.4
C121 C122 H12F 109.2
C121 C122 H12G 110.0
C121 C122 H12H 109.2
H12F C122 H12G 109.5
H12F C122 H12H 109.5
H12G C122 H12H 109.5
O4 C123 H12I 110.1
O4 C123 H12J 109.3
O4 C123 C124 110.7(7)
H12I C123 H12J 108.2
C124 C123 H12I 108.8
C124 C123 H12J 109.7
C123 C124 H12K 109.6
C123 C124 H12L 110.3
C123 C124 H12M 108.5
H12K C124 H12L 109.5
H12K C124 H12M 109.4
H12L C124 H12M 109.5
Mg3 C125 Mg4 86.4(3)
Mg3 C125 H12N 67.8
Mg3 C125 H12O 132.2
Mg3 C125 H12P 116.3
Mg4 C125 H12N 148.5
Mg4 C125 H12O 74.3
Mg4 C125 H12P 97.8
H12N C125 H12O 109.5
H12N C125 H12P 109.5
H12O C125 H12P 109.5

loop_
_geom_bond_atom_site_label_1
_geom_bond_atom_site_label_2
_geom_bond_distance
O1 Mg1 2.014(5)
O1 C17 1.458(9)
O1 C19 1.436(10)
O2 Mg2 2.024(5)
O2 C21 1.458(10)
O2 C23 1.446(10)
O3 Mg3 2.017(5)
O3 C117 1.444(8)
O3 C119 1.450(9)
O4 Mg4 2.031(5)
O4 C121 1.452(9)
O4 C123 1.443(10)
N1 Mg1 2.048(6)
N1 C1 1.326(9)
N1 C2 1.438(8)
N2 Mg2 2.036(6)
N2 C1 1.335(8)
N2 C9 1.432(8)
N3 Mg3 2.041(6)
N3 C101 1.326(8)
N3 C102 1.434(8)
N4 Mg4 2.032(6)
N4 C101 1.335(8)
N4 C109 1.433(8)
Mg1 Mg2 2.995(3)
Mg1 I1 2.680(2)
Mg1 C25 2.201(9)
Mg1 H25A 2.1833
Mg2 I2 2.657(2)
Mg2 C25 2.221(9)
Mg2 H25B 2.0554
Mg3 Mg4 2.999(3)
Mg3 I3 2.661(2)
Mg3 C125 2.190(9)
Mg3 H12N 2.0320
Mg4 I4 2.694(2)
Mg4 C125 2.191(9)
Mg4 H12O 2.1403
C1 C16 1.500(10)
C2 C3 1.380(10)
C2 C7 1.378(10)
C3 H3 0.9300
C3 C4 1.385(11)
C4 H4 0.9299
C4 C5 1.373(12)
C5 C6 1.383(11)
C5 C8 1.535(11)
C6 H6 0.9301
C6 C7 1.384(10)
C7 H7 0.9300
C8 H8A 0.9600
C8 H8B 0.9600
C8 H8C 0.9597
C9 C10 1.388(9)
C9 C14 1.384(10)
C10 H10 0.9302
C10 C11 1.383(9)
C11 H11 0.9301
C11 C12 1.381(10)
C12 C13 1.390(10)
C12 C15 1.519(9)
C13 H13 0.9302
C13 C14 1.383(10)
C14 H14 0.9299
C15 H15A 0.9602
C15 H15B 0.9601
C15 H15C 0.9598
C16 H16A 0.9602
C16 H16B 0.9598
C16 H16C 0.9604
C17 H17A 0.9702
C17 H17B 0.9698
C17 C18 1.466(14)
C18 H18A 0.9601
C18 H18B 0.9599
C18 H18C 0.9599
C19 H19A 0.9703
C19 H19B 0.9702
C19 C20 1.457(13)
C20 H20A 0.9601
C20 H20B 0.9599
C20 H20C 0.9600
C21 H21A 0.9699
C21 H21B 0.9703
C21 C22 1.501(13)
C22 H22A 0.9598
C22 H22B 0.9600
C22 H22C 0.9600
C23 H23A 0.9695
C23 H23B 0.9702
C23 C24 1.480(13)
C24 H24A 0.9600
C24 H24B 0.9605
C24 H24C 0.9593
C25 H25A 0.9601
C25 H25B 0.9600
C25 H25C 0.9601
C101 C116 1.501(10)
C102 C103 1.389(10)
C102 C107 1.375(10)
C103 H103 0.9302
C103 C104 1.381(10)
C104 H104 0.9302
C104 C105 1.379(11)
C105 C106 1.389(11)
C105 C108 1.513(10)
C106 H106 0.9299
C106 C107 1.377(10)
C107 H107 0.9302
C108 H10A 0.9600
C108 H10B 0.9602
C108 H10C 0.9597
C109 C110 1.382(10)
C109 C114 1.372(9)
C110 H110 0.9299
C110 C111 1.391(11)
C111 H111 0.9298
C111 C112 1.377(11)
C112 C113 1.380(11)
C112 C115 1.512(11)
C113 H113 0.9302
C113 C114 1.386(11)
C114 H114 0.9300
C115 H11A 0.9603
C115 H11B 0.9601
C115 H11C 0.9599
C116 H11D 0.9601
C116 H11E 0.9598
C116 H11F 0.9602
C117 H11G 0.9697
C117 H11H 0.9697
C117 C118 1.506(13)
C118 H11I 0.9597
C118 H11J 0.9599
C118 H11K 0.9598
C119 H11L 0.9702
C119 H11M 0.9699
C119 C120 1.487(11)
C120 H12A 0.9602
C120 H12B 0.9598
C120 H12C 0.9599
C121 H12D 0.9702
C121 H12E 0.9701
C121 C122 1.446(15)
C122 H12F 0.9600
C122 H12G 0.9599
C122 H12H 0.9595
C123 H12I 0.9701
C123 H12J 0.9699
C123 C124 1.492(12)
C124 H12K 0.9605
C124 H12L 0.9600
C124 H12M 0.9602
C125 H12N 0.9600
C125 H12O 0.9600
C125 H12P 0.9600

loop_
_geom_torsion_atom_site_label_1
_geom_torsion_atom_site_label_2
_geom_torsion_atom_site_label_3
_geom_torsion_atom_site_label_4
_geom_torsion
N1 C2 C3 C4 179.5(8)
N1 C2 C7 C6 179.8(7)
N2 C9 C10 C11 171.1(6)
N2 C9 C14 C13 -170.8(6)
N3 C102 C103 C104 175.5(7)
N3 C102 C107 C106 -177.1(7)
N4 C109 C110 C111 -173.4(7)
N4 C109 C114 C113 172.8(7)
Mg1 O1 C17 C18 78.0(10)
Mg1 O1 C19 C20 127.8(7)
Mg1 N1 C1 N2 -30.9(8)
Mg1 N1 C1 C16 147.4(6)
Mg1 N1 C2 C3 117.2(7)
Mg1 N1 C2 C7 -60.7(9)
Mg2 O2 C21 C22 135.3(7)
Mg2 O2 C23 C24 -91.2(9)
Mg2 N2 C1 N1 -29.0(7)
Mg2 N2 C1 C16 152.6(6)
Mg2 N2 C9 C10 -59.7(7)
Mg2 N2 C9 C14 114.3(6)
Mg3 O3 C117 C118 114.5(7)
Mg3 O3 C119 C120 106.4(7)
Mg3 N3 C101 N4 32.0(8)
Mg3 N3 C101 C116 -150.1(6)
Mg3 N3 C102 C103 -106.0(7)
Mg3 N3 C102 C107 69.3(8)
Mg4 O4 C121 C122 110.7(8)
Mg4 O4 C123 C124 36.2(11)
Mg4 N4 C101 N3 27.3(8)
Mg4 N4 C101 C116 -150.6(5)
Mg4 N4 C109 C110 60.2(8)
Mg4 N4 C109 C114 -114.6(6)
C1 N1 C2 C3 -78.8(9)
C1 N1 C2 C7 103.3(8)
C1 N2 C9 C10 97.6(8)
C1 N2 C9 C14 -88.4(8)
C2 N1 C1 N2 166.2(6)
C2 N1 C1 C16 -15.4(10)
C2 C3 C4 C5 1.1(15)
C3 C2 C7 C6 1.9(13)
C3 C4 C5 C6 1.1(15)
C3 C4 C5 C8 -178.1(9)
C4 C5 C6 C7 -1.8(14)
C5 C6 C7 C2 0.3(14)
C7 C2 C3 C4 -2.6(13)
C8 C5 C6 C7 177.4(9)
C9 N2 C1 N1 173.1(6)
C9 N2 C1 C16 -5.3(10)
C9 C10 C11 C12 0.2(11)
C10 C9 C14 C13 3.3(11)
C10 C11 C12 C13 2.4(11)
C10 C11 C12 C15 -175.5(7)
C11 C12 C13 C14 -2.1(11)
C12 C13 C14 C9 -0.7(11)
C14 C9 C10 C11 -3.0(10)
C15 C12 C13 C14 175.8(7)
C17 O1 C19 C20 -70.0(10)
C19 O1 C17 C18 -83.0(10)
C21 O2 C23 C24 107.7(9)
C23 O2 C21 C22 -62.4(10)
C101 N3 C102 C103 97.3(8)
C101 N3 C102 C107 -87.4(8)
C101 N4 C109 C110 -101.3(8)
C101 N4 C109 C114 83.9(8)
C102 N3 C101 N4 -170.9(6)
C102 N3 C101 C116 6.9(10)
C102 C103 C104 C105 1.1(13)
C103 C102 C107 C106 -1.6(12)
C103 C104 C105 C106 -0.6(13)
C103 C104 C105 C108 178.4(8)
C104 C105 C106 C107 -1.0(12)
C105 C106 C107 C102 2.2(13)
C107 C102 C103 C104 0.0(11)
C108 C105 C106 C107 180.0(8)
C109 N4 C101 N3 -172.8(6)
C109 N4 C101 C116 9.4(10)
C109 C110 C111 C112 -0.6(14)
C110 C109 C114 C113 -2.1(11)
C110 C111 C112 C113 0.1(13)
C110 C111 C112 C115 178.1(9)
C111 C112 C113 C114 -0.6(12)
C112 C113 C114 C109 1.7(12)
C114 C109 C110 C111 1.6(12)
C115 C112 C113 C114 -178.6(8)
C117 O3 C119 C120 -71.1(9)
C119 O3 C117 C118 -67.7(9)
C121 O4 C123 C124 -152.1(8)
C123 O4 C121 C122 -61.4(11)
